data_1530406
loop_
_publ_author_name
'Merinov, B.V.'
'Masimov, B.A.'
'Dem'yanets, D.N.'
'Belov, N.V.'

_publ_section_title
;
 Crystal structure of the rare-earth germanate Nd4 Ge O8
;
_journal_name_full 'Doklady Akademii Nauk SSSR'
_journal_page_first 353
_journal_page_last 356
_journal_volume 241
_journal_year 1978
_chemical_formula_sum 'Ge Nd4 O8'
_chemical_name_systematic 'Nd4 Ge O8'
_space_group_IT_number 26
_symmetry_space_group_name_Hall 'P 2c -2'
_symmetry_space_group_name_H-M 'P m c 21'
_cell_angle_alpha 90
_cell_angle_beta 90
_cell_angle_gamma 90
_cell_formula_units_Z 4
_cell_length_a 7.475
_cell_length_b 5.727
_cell_length_c 17.927
_cell_volume 767.443
_citation_journal_id_ASTM DANKAS
_cod_data_source_file Merinov_DANKAS_1978_490.cif
_cod_data_source_block Ge1Nd4O8
_cod_original_cell_volume 767.4428
_cod_original_formula_sum 'Ge1 Nd4 O8'
_cod_database_code 1530406

loop_
_symmetry_equiv_pos_as_xyz
x,y,z
-x,-y,z+1/2
-x,y,z
x,-y,z+1/2

loop_
_atom_site_label
_atom_site_type_symbol
_atom_site_fract_x
_atom_site_fract_y
_atom_site_fract_z
_atom_site_occupancy
_atom_site_U_iso_or_equiv
O5 O-2 0.1864 0.6681 0.248 1 0.0
O12 O-2 0.258 0.4924 0.4973 1 0.0
O3 O-2 0 0.0409 0.1142 1 0.0
O4 O-2 0.5 0.5454 0.1435 1 0.0
Nd5 Nd+3 0.2416 0.7689 0.0902 1 0.0
Nd6 Nd+3 0.261 0.2741 0.3838 1 0.0
Nd3 Nd+3 0 0.2925 0.2057 1 0.0
Nd1 Nd+3 0 0.2651 0 1 0.0
O2 O-2 0.5 0.063 0.1008 1 0.0
O11 O-2 0.2153 0.0097 0.4867 1 0.0
Ge1 Ge+4 0.5 0.2581 0.1809 1 0.0
O8 O-2 0 0.5399 0.3663 1 0.0
O7 O-2 0 0.0555 0.3198 1 0.0
O1 O-2 0 0.5314 0.1045 1 0.0
O10 O-2 0.5 0.5124 0.3628 1 0.0
O6 O-2 0.3121 0.1924 0.2367 1 0.0
Ge2 Ge+4 0 0.7558 0.2986 1 0.0
Nd2 Nd+3 0.5 0.2314 0.9737 1 0.0
O9 O-2 0.5 0.0043 0.3709 1 0.0
Nd4 Nd+3 0.5 0.7874 0.2705 1 0.0
